data_9001346
loop_
_publ_author_name
'Brigatti, M. F.'
'Galli, E.'
'Poppi, L.'

_publ_section_title
;
 Effect of Ti substitution in biotite-M crystal chemistry
 Sample 8 from a lamproite rock, Puebla De Mula, Spain
;
_journal_name_full 'American Mineralogist'
_journal_page_first 1174
_journal_page_last 1183
_journal_volume 76
_journal_year 1991
_chemical_formula_sum
;Al1.369 Ca0.03 Cr0.048 Fe0.39 K0.955 Mg2.166 Mn0.021 Na0.015 O12 Si2.856
 Ti0.144
;
_chemical_name_mineral Biotite
_space_group_IT_number 12
_symmetry_space_group_name_Hall '-C 2y'
_symmetry_space_group_name_H-M 'C 1 2/m 1'
_cell_angle_alpha 90
_cell_angle_beta 99.98
_cell_angle_gamma 90
_cell_length_a 5.317
_cell_length_b 9.207
_cell_length_c 10.232
_cell_formula_units_Z 2
_cell_volume 493.314
_database_code_amcsd 0001380
_exptl_crystal_density_diffrn 2.915
_cod_original_formula_sum 'Si2.856 Al1.369 (K.955 Ca.03 Na.015) Mg2.166 Cr.048 Fe.39 Mn.021 Ti.144 O12'
_cod_database_code 9001346

loop_
_space_group_symop_operation_xyz
x,y,z
1/2+x,1/2+y,z
x,-y,z
1/2+x,1/2-y,z
-x,y,-z
1/2-x,1/2+y,-z
-x,-y,-z
1/2-x,1/2-y,-z

loop_
_atom_site_aniso_label
_atom_site_aniso_U_11
_atom_site_aniso_U_22
_atom_site_aniso_U_33
_atom_site_aniso_U_12
_atom_site_aniso_U_13
_atom_site_aniso_U_23
Si 0.01195 0.01374 0.01698 0.00024 0.00294 -0.00047
Al 0.01195 0.01374 0.01698 0.00024 0.00294 -0.00047
K 0.03820 0.04037 0.03704 0.00000 0.00642 0.00000
Ca 0.03820 0.04037 0.03704 0.00000 0.00642 0.00000
Na 0.03820 0.04037 0.03704 0.00000 0.00642 0.00000
Mg1 0.01014 0.01074 0.01852 0.00000 0.00348 0.00000
Al1 0.01014 0.01074 0.01852 0.00000 0.00348 0.00000
Cr1 0.01014 0.01074 0.01852 0.00000 0.00348 0.00000
Fe1 0.01014 0.01074 0.01852 0.00000 0.00348 0.00000
Mn1 0.01014 0.01074 0.01852 0.00000 0.00348 0.00000
Ti1 0.01014 0.01074 0.01852 0.00000 0.00348 0.00000
Mg2 0.01292 0.01890 0.02212 0.00000 0.00348 0.00000
Al2 0.01292 0.01890 0.02212 0.00000 0.00348 0.00000
Cr2 0.01292 0.01890 0.02212 0.00000 0.00348 0.00000
Fe2 0.01292 0.01890 0.02212 0.00000 0.00348 0.00000
Mn2 0.01292 0.01890 0.02212 0.00000 0.00348 0.00000
Ti2 0.01292 0.01890 0.02212 0.00000 0.00348 0.00000
O1 0.02848 0.02233 0.02109 0.00000 0.00000 0.00000
O2 0.02320 0.02834 0.02109 -0.00611 0.00508 -0.00235
O3 0.01639 0.01417 0.01749 -0.00024 0.00321 0.00047
O4 0.01250 0.01761 0.02058 0.00000 0.00374 0.00000

loop_
_atom_site_label
_atom_site_fract_x
_atom_site_fract_y
_atom_site_fract_z
_atom_site_occupancy
Si 0.07560 0.16680 0.22690 0.71400
Al 0.07560 0.16680 0.22690 0.28600
K 0.00000 0.50000 0.00000 0.95500
Ca 0.00000 0.50000 0.00000 0.03000
Na 0.00000 0.50000 0.00000 0.01500
Mg1 0.00000 0.00000 0.50000 0.72200
Al1 0.00000 0.00000 0.50000 0.07500
Cr1 0.00000 0.00000 0.50000 0.01600
Fe1 0.00000 0.00000 0.50000 0.13000
Mn1 0.00000 0.00000 0.50000 0.00700
Ti1 0.00000 0.00000 0.50000 0.04800
Mg2 0.00000 0.33470 0.50000 0.72200
Al2 0.00000 0.33470 0.50000 0.07500
Cr2 0.00000 0.33470 0.50000 0.01600
Fe2 0.00000 0.33470 0.50000 0.13000
Mn2 0.00000 0.33470 0.50000 0.00700
Ti2 0.00000 0.33470 0.50000 0.04800
O1 0.01710 0.00000 0.16970 1.00000
O2 0.32560 0.23110 0.16920 1.00000
O3 0.13130 0.16730 0.39140 1.00000
O4 0.13110 0.50000 0.39790 1.00000

loop_
_cod_related_entry_id
_cod_related_entry_database
_cod_related_entry_code
1 AMCSD 0001380
